data_7219709
loop_
_publ_author_name
'Minic, Aleksandra'
'Stevanovic, Dragana'
'Damljanovic, Ivan'
'Pejovic, Anka'
'Vukicevic, Mirjana'
'Bogdanovic, Goran A.'
'Radulovi\'c, Niko S'
'Vukicevic, Rastko D.'

_publ_section_title
;
 Synthesis of ferrocene-containing six-membered cyclic ureas via
 \a-ferrocenyl carbocations
;
_journal_name_full 'RSC Adv.'
_journal_paper_doi 10.1039/C5RA01383F
_journal_year 2015
_chemical_formula_moiety 'C29 H30 Fe N2 O'
_chemical_formula_sum 'C29 H30 Fe N2 O'
_chemical_formula_weight 478.40
_chemical_name_systematic
;
4-Ferrocenyl-3-phenyl-1-(2,4,6-trimethylphenyl)
tetrahydropyrimidin-2(1H)-one
;
_space_group_crystal_system triclinic
_space_group_IT_number 2
_space_group_name_Hall '-P 1'
_space_group_name_H-M_alt 'P -1'
_symmetry_space_group_name_Hall '-P 1'
_symmetry_space_group_name_H-M 'P -1'
_atom_sites_solution_hydrogens geom
_audit_creation_method SHELXL-97
_audit_update_record
;
2015-01-13 deposited with the CCDC.
2015-03-02 downloaded from the CCDC.
;
_cell_angle_alpha 79.735(4)
_cell_angle_beta 88.568(4)
_cell_angle_gamma 89.935(4)
_cell_formula_units_Z 4
_cell_length_a 8.9564(4)
_cell_length_b 11.9843(5)
_cell_length_c 22.8058(10)
_cell_measurement_temperature 293(2)
_cell_volume 2407.94(18)
_computing_cell_refinement
;
CrysAlisPro, Agilent Technologies,
Version 1.171.36.28 (release 01-02-2013 CrysAlis171 .NET)
(compiled Feb  1 2013,16:14:44)
;
_computing_data_collection
;
CrysAlisPro, Agilent Technologies,
Version 1.171.36.28 (release 01-02-2013 CrysAlis171 .NET)
(compiled Feb  1 2013,16:14:44)
;
_computing_data_reduction
;
CrysAlisPro, Agilent Technologies,
Version 1.171.36.28 (release 01-02-2013 CrysAlis171 .NET)
(compiled Feb  1 2013,16:14:44)
;
_computing_molecular_graphics
;ORTEP3 (Farrugia, 1997,
 Mercury CSD 2.4.5 (Build RC3), CCDC, Cambridge (2011)
;
_computing_publication_material 'WinGX (Farrugia, 1999) and PLATON (Spek, 2003)'
_computing_structure_refinement 'SHELXL-97 (Sheldrick, 2014)'
_computing_structure_solution 'SHELXS97 (Sheldrick, 2008)'
_diffrn_ambient_temperature 293(2)
_diffrn_detector_area_resol_mean 16.3280
_diffrn_measured_fraction_theta_full 1.000
_diffrn_measured_fraction_theta_max 1.000
_diffrn_measurement_device_type
;
'Oxford Xcalibur, Sapphire3, Gemini'
;
_diffrn_measurement_method '\w scans'
_diffrn_radiation_source 'Enhance (Mo) X-ray Source'
_diffrn_radiation_type MoK\a
_diffrn_radiation_wavelength 0.71073
_diffrn_reflns_av_unetI/netI 0.1172
_diffrn_reflns_Laue_measured_fraction_full 1.000
_diffrn_reflns_Laue_measured_fraction_max 1.000
_diffrn_reflns_limit_h_max 10
_diffrn_reflns_limit_h_min -10
_diffrn_reflns_limit_k_max 14
_diffrn_reflns_limit_k_min -14
_diffrn_reflns_limit_l_max 27
_diffrn_reflns_limit_l_min -27
_diffrn_reflns_number 30636
_diffrn_reflns_point_group_measured_fraction_full 1.000
_diffrn_reflns_point_group_measured_fraction_max 1.000
_diffrn_reflns_theta_full 25.242
_diffrn_reflns_theta_max 25.240
_diffrn_reflns_theta_min 0.908
_exptl_absorpt_coefficient_mu 0.650
_exptl_absorpt_correction_type none
_exptl_crystal_colour orange
_exptl_crystal_density_diffrn 1.320
_exptl_crystal_description needle
_exptl_crystal_F_000 1008
_exptl_crystal_size_max 0.43
_exptl_crystal_size_mid 0.11
_exptl_crystal_size_min 0.08
_refine_diff_density_max 1.652
_refine_diff_density_min -1.133
_refine_diff_density_rms 0.102
_refine_ls_extinction_method none
_refine_ls_goodness_of_fit_ref 1.078
_refine_ls_hydrogen_treatment constr
_refine_ls_matrix_type full
_refine_ls_number_parameters 601
_refine_ls_number_reflns 8712
_refine_ls_number_restraints 0
_refine_ls_restrained_S_all 1.078
_refine_ls_R_factor_all 0.1426
_refine_ls_R_factor_gt 0.1094
_refine_ls_shift/su_max 0.000
_refine_ls_shift/su_mean 0.000
_refine_ls_structure_factor_coef Fsqd
_refine_ls_weighting_details 'w=1/[\s^2^(Fo^2^)+(0.1563P)^2^+4.1533P] where P=(Fo^2^+2Fc^2^)/3'
_refine_ls_weighting_scheme calc
_refine_ls_wR_factor_gt 0.3031
_refine_ls_wR_factor_ref 0.3192
_reflns_Friedel_coverage 0.000
_reflns_number_gt 5394
_reflns_number_total 8712
_reflns_threshold_expression 'I > 2\s(I)'
_cod_data_source_file c5ra01383f2.cif
_cod_data_source_block structure12e
_cod_database_code 7219709
_shelx_space_group_comment
;
The symmetry employed for this shelxl refinement is uniquely defined
by the following loop, which should always be used as a source of
symmetry information in preference to the above space-group names.
They are only intended as comments.
;
_diffrn_reflns_v_r_equivalents 0.0441

loop_
_space_group_symop_operation_xyz
'x, y, z'
'-x, -y, -z'

loop_
_atom_site_label
_atom_site_type_symbol
_atom_site_fract_x
_atom_site_fract_y
_atom_site_fract_z
_atom_site_U_iso_or_equiv
_atom_site_adp_type
_atom_site_occupancy
_atom_site_site_symmetry_order
_atom_site_calc_flag
_atom_site_refinement_flags_posn
_atom_site_refinement_flags_adp
Fe1 Fe 0.23131(13) 0.67786(9) 0.15044(5) 0.0495(4) Uani 1 1 d . .
O1 O -0.2093(7) 0.3338(5) 0.2575(2) 0.0679(17) Uani 1 1 d . .
N1 N -0.1043(8) 0.4181(5) 0.3276(3) 0.0517(16) Uani 1 1 d . .
N2 N -0.1196(7) 0.5142(5) 0.2285(3) 0.0451(14) Uani 1 1 d . .
C1 C 0.1185(9) 0.6157(6) 0.2287(3) 0.0448(17) Uani 1 1 d . .
C2 C 0.2240(10) 0.7011(7) 0.2362(3) 0.055(2) Uani 1 1 d . .
H2 H 0.2000 0.7683 0.2493 0.066 Uiso 1 1 calc R U
C3 C 0.3659(10) 0.6701(8) 0.2213(4) 0.066(2) Uani 1 1 d . .
H3 H 0.4521 0.7129 0.2220 0.079 Uiso 1 1 calc R U
C4 C 0.3586(10) 0.5621(8) 0.2048(4) 0.066(2) Uani 1 1 d . .
H4 H 0.4385 0.5205 0.1934 0.079 Uiso 1 1 calc R U
C5 C 0.2065(9) 0.5295(6) 0.2090(3) 0.0528(19) Uani 1 1 d . .
H5 H 0.1694 0.4620 0.2002 0.063 Uiso 1 1 calc R U
C6 C 0.0777(11) 0.7562(11) 0.0923(4) 0.082(3) Uani 1 1 d . .
H6 H -0.0225 0.7669 0.1015 0.099 Uiso 1 1 calc R U
C7 C 0.2007(15) 0.8293(9) 0.0973(4) 0.086(3) Uani 1 1 d . .
H7 H 0.1945 0.8980 0.1108 0.103 Uiso 1 1 calc R U
C8 C 0.3292(11) 0.7823(9) 0.0791(4) 0.070(3) Uani 1 1 d . .
H8 H 0.4243 0.8140 0.0776 0.084 Uiso 1 1 calc R U
C9 C 0.2934(11) 0.6797(9) 0.0633(4) 0.071(3) Uani 1 1 d . .
H9 H 0.3601 0.6294 0.0502 0.085 Uiso 1 1 calc R U
C10 C 0.1415(13) 0.6655(10) 0.0707(4) 0.084(3) Uani 1 1 d . .
H10 H 0.0887 0.6037 0.0623 0.101 Uiso 1 1 calc R U
C11 C -0.0436(9) 0.6154(6) 0.2426(3) 0.0461(17) Uani 1 1 d . .
H11 H -0.0864 0.6822 0.2176 0.055 Uiso 1 1 calc R U
C12 C -0.1494(9) 0.4171(6) 0.2701(3) 0.0477(17) Uani 1 1 d . .
C13 C -0.0327(10) 0.5151(7) 0.3466(3) 0.055(2) Uani 1 1 d . .
H13A H 0.0750 0.5073 0.3442 0.066 Uiso 1 1 calc R U
H13B H -0.0613 0.5172 0.3877 0.066 Uiso 1 1 calc R U
C14 C -0.0794(11) 0.6233(6) 0.3073(3) 0.057(2) Uani 1 1 d . .
H14A H -0.0266 0.6871 0.3180 0.069 Uiso 1 1 calc R U
H14B H -0.1857 0.6350 0.3126 0.069 Uiso 1 1 calc R U
C15 C -0.1697(8) 0.5161(6) 0.1697(3) 0.0421(16) Uani 1 1 d . .
C16 C -0.1310(8) 0.4338(6) 0.1377(3) 0.0478(17) Uani 1 1 d . .
H16 H -0.0700 0.3745 0.1545 0.057 Uiso 1 1 calc R U
C17 C -0.1814(10) 0.4376(7) 0.0805(4) 0.063(2) Uani 1 1 d . .
H17 H -0.1570 0.3792 0.0600 0.075 Uiso 1 1 calc R U
C18 C -0.2665(11) 0.5258(8) 0.0537(4) 0.069(2) Uani 1 1 d . .
H18 H -0.2982 0.5288 0.0150 0.082 Uiso 1 1 calc R U
C19 C -0.3043(11) 0.6095(8) 0.0847(5) 0.081(3) Uani 1 1 d . .
H19 H -0.3591 0.6713 0.0663 0.097 Uiso 1 1 calc R U
C20 C -0.2624(8) 0.6039(7) 0.1430(4) 0.057(2) Uani 1 1 d . .
H20 H -0.2958 0.6584 0.1646 0.069 Uiso 1 1 calc R U
C21 C -0.1518(10) 0.3252(6) 0.3739(3) 0.0515(19) Uani 1 1 d . .
C22 C -0.0478(9) 0.2436(7) 0.3973(4) 0.055(2) Uani 1 1 d . .
C23 C -0.0955(11) 0.1578(7) 0.4433(4) 0.065(2) Uani 1 1 d . .
H23 H -0.0275 0.1030 0.4598 0.078 Uiso 1 1 calc R U
C24 C -0.2411(11) 0.1516(8) 0.4653(4) 0.064(2) Uani 1 1 d . .
C25 C -0.3413(11) 0.2334(8) 0.4413(4) 0.066(2) Uani 1 1 d . .
H25 H -0.4391 0.2302 0.4562 0.079 Uiso 1 1 calc R U
C26 C -0.2985(10) 0.3222(7) 0.3942(4) 0.058(2) Uani 1 1 d . .
C27 C 0.1077(11) 0.2460(9) 0.3737(5) 0.080(3) Uani 1 1 d . .
H27A H 0.1749 0.2290 0.4062 0.121 Uiso 1 1 calc R U
H27B H 0.1301 0.3200 0.3512 0.121 Uiso 1 1 calc R U
H27C H 0.1192 0.1905 0.3483 0.121 Uiso 1 1 calc R U
C28 C -0.2908(15) 0.0570(10) 0.5138(4) 0.102(4) Uani 1 1 d . .
H28A H -0.2322 0.0577 0.5484 0.153 Uiso 1 1 calc R U
H28B H -0.2778 -0.0141 0.5005 0.153 Uiso 1 1 calc R U
H28C H -0.3943 0.0668 0.5237 0.153 Uiso 1 1 calc R U
C29 C -0.4113(12) 0.4062(9) 0.3682(5) 0.081(3) Uani 1 1 d . .
H29A H -0.3770 0.4812 0.3702 0.121 Uiso 1 1 calc R U
H29B H -0.5041 0.3917 0.3902 0.121 Uiso 1 1 calc R U
H29C H -0.4257 0.4000 0.3273 0.121 Uiso 1 1 calc R U
Fe2 Fe 0.30648(13) 0.17652(9) 0.15108(5) 0.0494(4) Uani 1 1 d . .
O1B O 0.7374(8) -0.1656(5) 0.2568(2) 0.0714(18) Uani 1 1 d . .
N1B N 0.6247(8) -0.0817(5) 0.3271(3) 0.0521(16) Uani 1 1 d . .
N2B N 0.6505(7) 0.0142(5) 0.2288(2) 0.0465(15) Uani 1 1 d . .
C1B C 0.4111(9) 0.1173(6) 0.2290(3) 0.0472(17) Uani 1 1 d . .
C2B C 0.3275(9) 0.0262(7) 0.2111(4) 0.055(2) Uani 1 1 d . .
H2B H 0.3652 -0.0423 0.2037 0.066 Uiso 1 1 calc R U
C3B C 0.1764(10) 0.0623(8) 0.2073(4) 0.064(2) Uani 1 1 d . .
H3B H 0.0977 0.0213 0.1957 0.077 Uiso 1 1 calc R U
C4B C 0.1642(10) 0.1690(8) 0.2237(4) 0.065(2) Uani 1 1 d . .
H4B H 0.0769 0.2104 0.2256 0.078 Uiso 1 1 calc R U
C5B C 0.3083(10) 0.2020(7) 0.2366(3) 0.061(2) Uani 1 1 d . .
H5B H 0.3320 0.2700 0.2485 0.073 Uiso 1 1 calc R U
C6B C 0.4590(12) 0.2530(12) 0.0921(4) 0.089(4) Uani 1 1 d . .
H6B H 0.5585 0.2625 0.1008 0.106 Uiso 1 1 calc R U
C7B C 0.3983(13) 0.1594(10) 0.0717(4) 0.085(3) Uani 1 1 d . .
H7B H 0.4513 0.0965 0.0641 0.102 Uiso 1 1 calc R U
C8B C 0.2497(12) 0.1762(8) 0.0649(4) 0.070(3) Uani 1 1 d . .
H8B H 0.1829 0.1270 0.0519 0.084 Uiso 1 1 calc R U
C9B C 0.2148(12) 0.2804(9) 0.0810(4) 0.074(3) Uani 1 1 d . .
H9B H 0.1200 0.3122 0.0810 0.089 Uiso 1 1 calc R U
C10B C 0.3445(13) 0.3285(9) 0.0970(4) 0.077(3) Uani 1 1 d . .
H10B H 0.3530 0.3986 0.1088 0.092 Uiso 1 1 calc R U
C11B C 0.5780(8) 0.1160(6) 0.2428(3) 0.0438(16) Uani 1 1 d . .
H11B H 0.6255 0.1827 0.2183 0.053 Uiso 1 1 calc R U
C12B C 0.6744(10) -0.0825(6) 0.2706(3) 0.0528(19) Uani 1 1 d . .
C13B C 0.5487(10) 0.0149(7) 0.3469(3) 0.057(2) Uani 1 1 d . .
H13C H 0.5728 0.0169 0.3880 0.068 Uiso 1 1 calc R U
H13D H 0.4413 0.0065 0.3448 0.068 Uiso 1 1 calc R U
C14B C 0.5986(10) 0.1225(6) 0.3078(3) 0.057(2) Uani 1 1 d . .
H14C H 0.7030 0.1360 0.3144 0.068 Uiso 1 1 calc R U
H14D H 0.5412 0.1854 0.3179 0.068 Uiso 1 1 calc R U
C15B C 0.7085(8) 0.0176(6) 0.1689(3) 0.0423(16) Uani 1 1 d . .
C16B C 0.6697(9) -0.0661(6) 0.1367(3) 0.0510(18) Uani 1 1 d . .
H16B H 0.6079 -0.1258 0.1542 0.061 Uiso 1 1 calc R U
C17B C 0.7222(9) -0.0610(7) 0.0793(3) 0.055(2) Uani 1 1 d . .
H17B H 0.6966 -0.1179 0.0585 0.067 Uiso 1 1 calc R U
C18B C 0.8113(9) 0.0262(8) 0.0524(4) 0.060(2) Uani 1 1 d . .
H18B H 0.8458 0.0295 0.0133 0.072 Uiso 1 1 calc R U
C19B C 0.8497(10) 0.1097(8) 0.0841(5) 0.075(3) Uani 1 1 d . .
H19B H 0.9110 0.1694 0.0663 0.091 Uiso 1 1 calc R U
C20B C 0.7979(8) 0.1051(7) 0.1416(4) 0.056(2) Uani 1 1 d . .
H20B H 0.8239 0.1621 0.1623 0.067 Uiso 1 1 calc R U
C21B C 0.6671(10) -0.1733(6) 0.3730(3) 0.053(2) Uani 1 1 d . .
C22B C 0.5602(10) -0.2549(7) 0.3972(3) 0.058(2) Uani 1 1 d . .
C23B C 0.6013(11) -0.3401(8) 0.4426(4) 0.066(2) Uani 1 1 d . .
H23B H 0.5308 -0.3948 0.4586 0.079 Uiso 1 1 calc R U
C24B C 0.7428(13) -0.3476(8) 0.4654(4) 0.071(3) Uani 1 1 d . .
C25B C 0.8470(11) -0.2672(9) 0.4410(4) 0.068(2) Uani 1 1 d . .
H25B H 0.9432 -0.2720 0.4556 0.082 Uiso 1 1 calc R U
C26B C 0.8117(10) -0.1783(7) 0.3947(3) 0.058(2) Uani 1 1 d . .
C27B C 0.4068(11) -0.2560(9) 0.3738(5) 0.084(3) Uani 1 1 d . .
H27D H 0.3846 -0.3301 0.3659 0.126 Uiso 1 1 calc R U
H27E H 0.4007 -0.2014 0.3376 0.126 Uiso 1 1 calc R U
H27F H 0.3362 -0.2370 0.4028 0.126 Uiso 1 1 calc R U
C28B C 0.7878(14) -0.4482(10) 0.5134(4) 0.097(4) Uani 1 1 d . .
H28D H 0.7042 -0.4707 0.5400 0.146 Uiso 1 1 calc R U
H28E H 0.8693 -0.4261 0.5354 0.146 Uiso 1 1 calc R U
H28F H 0.8180 -0.5106 0.4947 0.146 Uiso 1 1 calc R U
C29B C 0.9276(11) -0.0931(9) 0.3694(5) 0.079(3) Uani 1 1 d . .
H29D H 1.0118 -0.1003 0.3950 0.118 Uiso 1 1 calc R U
H29E H 0.8867 -0.0182 0.3662 0.118 Uiso 1 1 calc R U
H29F H 0.9590 -0.1058 0.3305 0.118 Uiso 1 1 calc R U

loop_
_atom_site_aniso_label
_atom_site_aniso_U_11
_atom_site_aniso_U_22
_atom_site_aniso_U_33
_atom_site_aniso_U_23
_atom_site_aniso_U_13
_atom_site_aniso_U_12
Fe1 0.0559(7) 0.0449(7) 0.0473(7) -0.0068(5) -0.0016(5) -0.0061(5)
O1 0.106(5) 0.049(3) 0.048(3) -0.006(3) 0.001(3) -0.031(3)
N1 0.078(5) 0.040(3) 0.037(3) -0.007(3) 0.004(3) -0.010(3)
N2 0.058(4) 0.038(3) 0.040(3) -0.008(3) 0.002(3) -0.007(3)
C1 0.062(5) 0.032(4) 0.040(4) -0.005(3) 0.001(3) -0.001(3)
C2 0.073(6) 0.041(4) 0.050(5) -0.007(3) -0.014(4) -0.011(4)
C3 0.063(5) 0.070(6) 0.061(5) -0.001(4) -0.014(4) -0.018(5)
C4 0.066(6) 0.056(5) 0.072(6) 0.001(4) -0.009(4) -0.008(4)
C5 0.078(6) 0.032(4) 0.048(4) -0.006(3) -0.005(4) 0.004(4)
C6 0.059(6) 0.123(10) 0.051(5) 0.022(6) 0.002(4) 0.019(6)
C7 0.143(11) 0.051(6) 0.056(6) 0.011(4) -0.008(6) 0.004(6)
C8 0.076(6) 0.073(6) 0.059(5) -0.012(5) 0.010(4) -0.024(5)
C9 0.070(6) 0.089(7) 0.057(5) -0.021(5) 0.004(4) -0.002(5)
C10 0.108(8) 0.095(8) 0.047(5) -0.006(5) -0.022(5) -0.049(7)
C11 0.069(5) 0.029(4) 0.038(4) -0.002(3) -0.002(3) -0.001(3)
C12 0.063(5) 0.036(4) 0.044(4) -0.008(3) 0.002(3) -0.007(3)
C13 0.080(6) 0.046(4) 0.040(4) -0.008(3) 0.003(4) -0.005(4)
C14 0.091(6) 0.038(4) 0.044(4) -0.012(3) 0.008(4) -0.003(4)
C15 0.045(4) 0.037(4) 0.041(4) -0.002(3) 0.006(3) -0.001(3)
C16 0.057(4) 0.042(4) 0.044(4) -0.006(3) -0.004(3) 0.003(3)
C17 0.083(6) 0.052(5) 0.052(5) -0.007(4) -0.007(4) -0.010(4)
C18 0.079(6) 0.065(6) 0.058(5) 0.000(5) -0.022(4) -0.020(5)
C19 0.077(6) 0.056(6) 0.102(8) 0.012(6) -0.041(6) 0.006(5)
C20 0.047(4) 0.045(4) 0.080(6) -0.013(4) -0.009(4) 0.012(4)
C21 0.078(6) 0.039(4) 0.036(4) -0.006(3) 0.004(4) -0.010(4)
C22 0.068(5) 0.048(5) 0.051(5) -0.012(4) 0.006(4) -0.008(4)
C23 0.088(7) 0.049(5) 0.054(5) 0.003(4) -0.001(4) 0.001(4)
C24 0.085(6) 0.060(5) 0.045(5) -0.008(4) -0.001(4) -0.010(5)
C25 0.078(6) 0.067(6) 0.054(5) -0.019(4) 0.017(4) -0.020(5)
C26 0.076(6) 0.051(5) 0.050(5) -0.018(4) 0.010(4) -0.008(4)
C27 0.084(7) 0.070(6) 0.085(7) -0.010(5) 0.010(5) 0.020(5)
C28 0.142(11) 0.098(9) 0.056(6) 0.012(6) 0.010(6) -0.039(8)
C29 0.085(7) 0.067(6) 0.090(7) -0.015(5) 0.013(6) 0.000(5)
Fe2 0.0573(7) 0.0440(6) 0.0462(6) -0.0062(5) 0.0010(5) 0.0071(5)
O1B 0.114(5) 0.055(4) 0.044(3) -0.008(3) -0.007(3) 0.043(4)
N1B 0.079(5) 0.036(3) 0.040(3) -0.004(3) -0.004(3) 0.016(3)
N2B 0.067(4) 0.037(3) 0.036(3) -0.006(3) -0.005(3) 0.007(3)
C1B 0.061(5) 0.044(4) 0.038(4) -0.011(3) 0.006(3) 0.005(3)
C2B 0.068(5) 0.038(4) 0.058(5) -0.006(4) 0.000(4) -0.002(4)
C3B 0.058(5) 0.064(6) 0.067(6) -0.004(4) 0.013(4) -0.010(4)
C4B 0.058(5) 0.074(6) 0.058(5) 0.001(4) 0.010(4) 0.014(4)
C5B 0.084(6) 0.055(5) 0.046(4) -0.018(4) 0.002(4) 0.023(4)
C6B 0.065(6) 0.122(10) 0.061(6) 0.031(6) -0.004(5) -0.019(7)
C7B 0.097(8) 0.086(8) 0.061(6) 0.011(5) 0.015(5) 0.046(7)
C8B 0.100(8) 0.071(6) 0.042(5) -0.016(4) -0.001(4) -0.003(5)
C9B 0.080(6) 0.083(7) 0.053(5) 0.008(5) -0.002(5) 0.035(6)
C10B 0.111(9) 0.059(6) 0.058(6) -0.004(5) -0.012(5) -0.006(6)
C11B 0.064(5) 0.028(3) 0.040(4) -0.008(3) -0.002(3) 0.003(3)
C12B 0.079(6) 0.039(4) 0.041(4) -0.005(3) -0.013(4) 0.006(4)
C13B 0.081(6) 0.051(5) 0.041(4) -0.015(4) -0.007(4) 0.011(4)
C14B 0.091(6) 0.036(4) 0.046(4) -0.014(3) -0.006(4) 0.001(4)
C15B 0.044(4) 0.038(4) 0.042(4) -0.002(3) -0.003(3) 0.004(3)
C16B 0.068(5) 0.039(4) 0.046(4) -0.008(3) 0.003(4) -0.002(4)
C17B 0.064(5) 0.056(5) 0.047(4) -0.011(4) -0.002(4) 0.006(4)
C18B 0.063(5) 0.059(5) 0.052(5) 0.006(4) 0.015(4) 0.014(4)
C19B 0.063(5) 0.061(6) 0.092(7) 0.010(5) 0.031(5) 0.001(5)
C20B 0.044(4) 0.046(4) 0.078(6) -0.009(4) 0.001(4) -0.012(3)
C21B 0.083(6) 0.041(4) 0.039(4) -0.014(3) -0.010(4) 0.007(4)
C22B 0.081(6) 0.052(5) 0.044(4) -0.016(4) -0.006(4) -0.005(4)
C23B 0.094(7) 0.053(5) 0.047(5) 0.003(4) 0.004(4) 0.008(5)
C24B 0.109(8) 0.065(6) 0.038(4) -0.009(4) -0.005(5) 0.024(6)
C25B 0.084(6) 0.081(7) 0.044(5) -0.022(5) -0.015(4) 0.018(5)
C26B 0.077(6) 0.059(5) 0.042(4) -0.016(4) -0.005(4) 0.004(4)
C27B 0.086(7) 0.076(7) 0.089(7) -0.008(6) -0.023(6) -0.006(6)
C28B 0.127(10) 0.102(9) 0.054(6) 0.011(6) 0.002(6) 0.031(7)
C29B 0.086(7) 0.072(7) 0.082(7) -0.022(5) -0.006(5) -0.010(5)

loop_
_atom_type_symbol
_atom_type_description
_atom_type_scat_dispersion_real
_atom_type_scat_dispersion_imag
_atom_type_scat_source
C C 0.0033 0.0016 'International Tables Vol C Tables 4.2.6.8 and 6.1.1.4'
H H 0.0000 0.0000 'International Tables Vol C Tables 4.2.6.8 and 6.1.1.4'
N N 0.0061 0.0033 'International Tables Vol C Tables 4.2.6.8 and 6.1.1.4'
O O 0.0106 0.0060 'International Tables Vol C Tables 4.2.6.8 and 6.1.1.4'
Fe Fe 0.3463 0.8444 'International Tables Vol C Tables 4.2.6.8 and 6.1.1.4'

loop_
_geom_angle_atom_site_label_1
_geom_angle_atom_site_label_2
_geom_angle_atom_site_label_3
_geom_angle
C7 Fe1 C2 108.3(4)
C7 Fe1 C3 118.6(4)
C2 Fe1 C3 39.7(3)
C7 Fe1 C5 165.5(5)
C2 Fe1 C5 67.7(3)
C3 Fe1 C5 67.9(3)
C7 Fe1 C10 66.6(4)
C2 Fe1 C10 154.7(4)
C3 Fe1 C10 165.2(5)
C5 Fe1 C10 110.7(4)
C7 Fe1 C6 41.2(4)
C2 Fe1 C6 119.6(4)
C3 Fe1 C6 152.9(5)
C5 Fe1 C6 127.4(4)
C10 Fe1 C6 39.8(4)
C7 Fe1 C9 66.5(4)
C2 Fe1 C9 163.8(4)
C3 Fe1 C9 127.7(4)
C5 Fe1 C9 121.2(4)
C10 Fe1 C9 39.3(4)
C6 Fe1 C9 67.5(4)
C7 Fe1 C8 39.3(4)
C2 Fe1 C8 126.9(3)
C3 Fe1 C8 108.4(4)
C5 Fe1 C8 154.1(4)
C10 Fe1 C8 66.0(4)
C6 Fe1 C8 67.8(4)
C9 Fe1 C8 39.5(4)
C7 Fe1 C1 126.9(4)
C2 Fe1 C1 41.1(3)
C3 Fe1 C1 68.8(3)
C5 Fe1 C1 40.9(3)
C10 Fe1 C1 120.5(4)
C6 Fe1 C1 107.1(3)
C9 Fe1 C1 154.3(4)
C8 Fe1 C1 164.0(4)
C7 Fe1 C4 152.4(5)
C2 Fe1 C4 67.4(4)
C3 Fe1 C4 40.5(4)
C5 Fe1 C4 40.5(3)
C10 Fe1 C4 128.9(5)
C6 Fe1 C4 165.2(5)
C9 Fe1 C4 109.5(4)
C8 Fe1 C4 119.9(4)
C1 Fe1 C4 69.0(3)
C12 N1 C21 117.9(6)
C12 N1 C13 124.2(6)
C21 N1 C13 117.1(6)
C12 N2 C15 117.1(6)
C12 N2 C11 123.7(6)
C15 N2 C11 119.2(6)
C5 C1 C2 104.5(7)
C5 C1 C11 128.6(7)
C2 C1 C11 126.7(7)
C5 C1 Fe1 69.0(4)
C2 C1 Fe1 68.5(4)
C11 C1 Fe1 129.3(5)
C3 C2 C1 110.4(7)
C3 C2 Fe1 70.4(5)
C1 C2 Fe1 70.4(4)
C3 C2 H2 124.8
C1 C2 H2 124.8
Fe1 C2 H2 126.0
C2 C3 C4 108.5(8)
C2 C3 Fe1 69.9(5)
C4 C3 Fe1 70.7(5)
C2 C3 H3 125.8
C4 C3 H3 125.8
Fe1 C3 H3 125.2
C3 C4 C5 106.9(8)
C3 C4 Fe1 68.8(5)
C5 C4 Fe1 69.0(5)
C3 C4 H4 126.6
C5 C4 H4 126.6
Fe1 C4 H4 127.1
C4 C5 C1 109.7(7)
C4 C5 Fe1 70.5(5)
C1 C5 Fe1 70.1(4)
C4 C5 H5 125.2
C1 C5 H5 125.2
Fe1 C5 H5 125.8
C10 C6 C7 104.3(9)
C10 C6 Fe1 69.8(5)
C7 C6 Fe1 68.4(5)
C10 C6 H6 127.8
C7 C6 H6 127.8
Fe1 C6 H6 125.5
C8 C7 C6 109.2(10)
C8 C7 Fe1 71.5(6)
C6 C7 Fe1 70.4(5)
C8 C7 H7 125.4
C6 C7 H7 125.4
Fe1 C7 H7 124.3
C7 C8 C9 108.2(9)
C7 C8 Fe1 69.2(5)
C9 C8 Fe1 70.2(5)
C7 C8 H8 125.9
C9 C8 H8 125.9
Fe1 C8 H8 126.3
C10 C9 C8 107.6(9)
C10 C9 Fe1 70.0(5)
C8 C9 Fe1 70.3(5)
C10 C9 H9 126.2
C8 C9 H9 126.2
Fe1 C9 H9 125.1
C9 C10 C6 110.6(9)
C9 C10 Fe1 70.7(5)
C6 C10 Fe1 70.4(5)
C9 C10 H10 124.7
C6 C10 H10 124.7
Fe1 C10 H10 125.9
C1 C11 N2 112.3(6)
C1 C11 C14 113.1(7)
N2 C11 C14 108.6(6)
C1 C11 H11 107.5
N2 C11 H11 107.5
C14 C11 H11 107.5
O1 C12 N1 120.7(7)
O1 C12 N2 122.9(7)
N1 C12 N2 116.4(6)
N1 C13 C14 109.8(7)
N1 C13 H13A 109.7
C14 C13 H13A 109.7
N1 C13 H13B 109.7
C14 C13 H13B 109.7
H13A C13 H13B 108.2
C13 C14 C11 109.1(6)
C13 C14 H14A 109.9
C11 C14 H14A 109.9
C13 C14 H14B 109.9
C11 C14 H14B 109.9
H14A C14 H14B 108.3
C16 C15 C20 118.0(7)
C16 C15 N2 122.1(6)
C20 C15 N2 120.0(7)
C15 C16 C17 121.0(7)
C15 C16 H16 119.5
C17 C16 H16 119.5
C18 C17 C16 120.8(9)
C18 C17 H17 119.6
C16 C17 H17 119.6
C19 C18 C17 119.0(8)
C19 C18 H18 120.5
C17 C18 H18 120.5
C18 C19 C20 121.0(8)
C18 C19 H19 119.5
C20 C19 H19 119.5
C19 C20 C15 120.1(8)
C19 C20 H20 120.0
C15 C20 H20 120.0
C26 C21 C22 122.4(7)
C26 C21 N1 118.4(8)
C22 C21 N1 119.2(7)
C23 C22 C21 117.8(8)
C23 C22 C27 120.6(9)
C21 C22 C27 121.6(8)
C24 C23 C22 121.9(9)
C24 C23 H23 119.0
C22 C23 H23 119.0
C25 C24 C23 119.0(8)
C25 C24 C28 120.1(10)
C23 C24 C28 121.0(10)
C24 C25 C26 121.3(9)
C24 C25 H25 119.3
C26 C25 H25 119.3
C21 C26 C25 117.7(9)
C21 C26 C29 122.8(8)
C25 C26 C29 119.6(8)
C22 C27 H27A 109.5
C22 C27 H27B 109.5
H27A C27 H27B 109.5
C22 C27 H27C 109.5
H27A C27 H27C 109.5
H27B C27 H27C 109.5
C24 C28 H28A 109.5
C24 C28 H28B 109.5
H28A C28 H28B 109.5
C24 C28 H28C 109.5
H28A C28 H28C 109.5
H28B C28 H28C 109.5
C26 C29 H29A 109.5
C26 C29 H29B 109.5
H29A C29 H29B 109.5
C26 C29 H29C 109.5
H29A C29 H29C 109.5
H29B C29 H29C 109.5
C6B Fe2 C7B 41.0(5)
C6B Fe2 C5B 119.8(5)
C7B Fe2 C5B 155.3(5)
C6B Fe2 C9B 67.1(4)
C7B Fe2 C9B 66.6(4)
C5B Fe2 C9B 126.4(4)
C6B Fe2 C10B 40.1(5)
C7B Fe2 C10B 67.7(4)
C5B Fe2 C10B 107.8(4)
C9B Fe2 C10B 39.8(4)
C6B Fe2 C8B 67.3(4)
C7B Fe2 C8B 39.0(4)
C5B Fe2 C8B 163.7(4)
C9B Fe2 C8B 40.1(4)
C10B Fe2 C8B 67.3(4)
C6B Fe2 C1B 108.2(4)
C7B Fe2 C1B 121.4(4)
C5B Fe2 C1B 40.2(3)
C9B Fe2 C1B 162.9(4)
C10B Fe2 C1B 126.1(4)
C8B Fe2 C1B 155.2(4)
C6B Fe2 C3B 165.6(5)
C7B Fe2 C3B 127.8(5)
C5B Fe2 C3B 67.3(4)
C9B Fe2 C3B 120.4(4)
C10B Fe2 C3B 153.2(4)
C8B Fe2 C3B 109.6(4)
C1B Fe2 C3B 68.4(3)
C6B Fe2 C4B 153.3(5)
C7B Fe2 C4B 163.7(5)
C5B Fe2 C4B 40.2(4)
C9B Fe2 C4B 108.2(4)
C10B Fe2 C4B 119.1(4)
C8B Fe2 C4B 127.2(4)
C1B Fe2 C4B 68.2(3)
C3B Fe2 C4B 39.9(4)
C6B Fe2 C2B 127.9(4)
C7B Fe2 C2B 109.7(4)
C5B Fe2 C2B 67.8(3)
C9B Fe2 C2B 154.6(4)
C10B Fe2 C2B 164.6(4)
C8B Fe2 C2B 120.9(4)
C1B Fe2 C2B 41.2(3)
C3B Fe2 C2B 40.4(3)
C4B Fe2 C2B 67.8(3)
C12B N1B C21B 118.2(6)
C12B N1B C13B 124.7(6)
C21B N1B C13B 116.4(6)
C12B N2B C15B 118.3(6)
C12B N2B C11B 123.6(6)
C15B N2B C11B 118.0(5)
C5B C1B C2B 106.9(7)
C5B C1B C11B 126.5(7)
C2B C1B C11B 126.3(6)
C5B C1B Fe2 69.3(5)
C2B C1B Fe2 70.4(4)
C11B C1B Fe2 129.6(5)
C3B C2B C1B 106.4(7)
C3B C2B Fe2 68.8(5)
C1B C2B Fe2 68.4(4)
C3B C2B H2B 126.8
C1B C2B H2B 126.8
Fe2 C2B H2B 127.6
C4B C3B C2B 109.4(8)
C4B C3B Fe2 70.4(5)
C2B C3B Fe2 70.8(5)
C4B C3B H3B 125.3
C2B C3B H3B 125.3
Fe2 C3B H3B 125.1
C3B C4B C5B 107.3(8)
C3B C4B Fe2 69.7(5)
C5B C4B Fe2 69.0(5)
C3B C4B H4B 126.4
C5B C4B H4B 126.4
Fe2 C4B H4B 126.5
C1B C5B C4B 109.9(8)
C1B C5B Fe2 70.4(4)
C4B C5B Fe2 70.8(5)
C1B C5B H5B 125.0
C4B C5B H5B 125.0
Fe2 C5B H5B 125.3
C10B C6B C7B 107.9(9)
C10B C6B Fe2 71.4(6)
C7B C6B Fe2 70.2(6)
C10B C6B H6B 126.0
C7B C6B H6B 126.0
Fe2 C6B H6B 124.0
C8B C7B C6B 108.5(9)
C8B C7B Fe2 71.7(5)
C6B C7B Fe2 68.9(6)
C8B C7B H7B 125.7
C6B C7B H7B 125.7
Fe2 C7B H7B 125.3
C7B C8B C9B 107.7(10)
C7B C8B Fe2 69.3(6)
C9B C8B Fe2 69.6(5)
C7B C8B H8B 126.1
C9B C8B H8B 126.1
Fe2 C8B H8B 126.5
C10B C9B C8B 108.7(9)
C10B C9B Fe2 70.1(5)
C8B C9B Fe2 70.3(5)
C10B C9B H9B 125.6
C8B C9B H9B 125.6
Fe2 C9B H9B 125.5
C9B C10B C6B 107.1(10)
C9B C10B Fe2 70.1(6)
C6B C10B Fe2 68.5(6)
C9B C10B H10B 126.4
C6B C10B H10B 126.4
Fe2 C10B H10B 126.6
N2B C11B C14B 109.9(6)
N2B C11B C1B 111.2(6)
C14B C11B C1B 110.1(6)
N2B C11B H11B 108.5
C14B C11B H11B 108.5
C1B C11B H11B 108.5
O1B C12B N1B 121.6(7)
O1B C12B N2B 121.3(7)
N1B C12B N2B 117.1(7)
N1B C13B C14B 109.1(7)
N1B C13B H13C 109.9
C14B C13B H13C 109.9
N1B C13B H13D 109.9
C14B C13B H13D 109.9
H13C C13B H13D 108.3
C13B C14B C11B 110.8(6)
C13B C14B H14C 109.5
C11B C14B H14C 109.5
C13B C14B H14D 109.5
C11B C14B H14D 109.5
H14C C14B H14D 108.1
C20B C15B C16B 118.5(7)
C20B C15B N2B 120.8(7)
C16B C15B N2B 120.6(6)
C17B C16B C15B 120.3(7)
C17B C16B H16B 119.9
C15B C16B H16B 119.9
C18B C17B C16B 121.1(8)
C18B C17B H17B 119.5
C16B C17B H17B 119.5
C17B C18B C19B 118.9(8)
C17B C18B H18B 120.6
C19B C18B H18B 120.6
C20B C19B C18B 120.5(8)
C20B C19B H19B 119.8
C18B C19B H19B 119.8
C15B C20B C19B 120.8(8)
C15B C20B H20B 119.6
C19B C20B H20B 119.6
C26B C21B C22B 120.6(8)
C26B C21B N1B 120.2(8)
C22B C21B N1B 119.2(8)
C23B C22B C21B 118.5(8)
C23B C22B C27B 118.9(9)
C21B C22B C27B 122.5(8)
C22B C23B C24B 122.6(9)
C22B C23B H23B 118.7
C24B C23B H23B 118.7
C25B C24B C23B 118.4(8)
C25B C24B C28B 120.3(10)
C23B C24B C28B 121.1(10)
C24B C25B C26B 121.7(9)
C24B C25B H25B 119.2
C26B C25B H25B 119.2
C21B C26B C25B 118.3(9)
C21B C26B C29B 121.5(8)
C25B C26B C29B 120.1(9)
C22B C27B H27D 109.5
C22B C27B H27E 109.5
H27D C27B H27E 109.5
C22B C27B H27F 109.5
H27D C27B H27F 109.5
H27E C27B H27F 109.5
C24B C28B H28D 109.5
C24B C28B H28E 109.5
H28D C28B H28E 109.5
C24B C28B H28F 109.5
H28D C28B H28F 109.5
H28E C28B H28F 109.5
C26B C29B H29D 109.5
C26B C29B H29E 109.5
H29D C29B H29E 109.5
C26B C29B H29F 109.5
H29D C29B H29F 109.5
H29E C29B H29F 109.5

loop_
_geom_bond_atom_site_label_1
_geom_bond_atom_site_label_2
_geom_bond_distance
Fe1 C7 2.018(9)
Fe1 C2 2.024(8)
Fe1 C3 2.029(8)
Fe1 C5 2.034(7)
Fe1 C10 2.037(8)
Fe1 C6 2.044(9)
Fe1 C9 2.046(9)
Fe1 C8 2.046(9)
Fe1 C1 2.049(7)
Fe1 C4 2.054(9)
O1 C12 1.215(9)
N1 C12 1.385(9)
N1 C21 1.447(9)
N1 C13 1.464(10)
N2 C12 1.386(9)
N2 C15 1.420(9)
N2 C11 1.480(9)
C1 C5 1.427(10)
C1 C2 1.430(10)
C1 C11 1.478(11)
C2 C3 1.375(12)
C2 H2 0.9300
C3 C4 1.412(13)
C3 H3 0.9300
C4 C5 1.415(12)
C4 H4 0.9300
C5 H5 0.9300
C6 C10 1.389(15)
C6 C7 1.428(15)
C6 H6 0.9300
C7 C8 1.369(15)
C7 H7 0.9300
C8 C9 1.382(13)
C8 H8 0.9300
C9 C10 1.374(14)
C9 H9 0.9300
C10 H10 0.9300
C11 C14 1.522(10)
C11 H11 0.9800
C13 C14 1.505(11)
C13 H13A 0.9700
C13 H13B 0.9700
C14 H14A 0.9700
C14 H14B 0.9700
C15 C16 1.368(10)
C15 C20 1.401(10)
C16 C17 1.384(11)
C16 H16 0.9300
C17 C18 1.364(13)
C17 H17 0.9300
C18 C19 1.364(14)
C18 H18 0.9300
C19 C20 1.380(13)
C19 H19 0.9300
C20 H20 0.9300
C21 C26 1.381(12)
C21 C22 1.396(12)
C22 C23 1.391(11)
C22 C27 1.479(12)
C23 C24 1.384(13)
C23 H23 0.9300
C24 C25 1.378(13)
C24 C28 1.495(12)
C25 C26 1.416(12)
C25 H25 0.9300
C26 C29 1.483(13)
C27 H27A 0.9600
C27 H27B 0.9600
C27 H27C 0.9600
C28 H28A 0.9600
C28 H28B 0.9600
C28 H28C 0.9600
C29 H29A 0.9600
C29 H29B 0.9600
C29 H29C 0.9600
Fe2 C6B 1.996(9)
Fe2 C7B 2.013(10)
Fe2 C5B 2.028(8)
Fe2 C9B 2.033(8)
Fe2 C10B 2.034(10)
Fe2 C8B 2.043(8)
Fe2 C1B 2.043(7)
Fe2 C3B 2.044(8)
Fe2 C4B 2.053(8)
Fe2 C2B 2.071(8)
O1B C12B 1.228(9)
N1B C12B 1.355(10)
N1B C21B 1.434(9)
N1B C13B 1.476(10)
N2B C12B 1.383(9)
N2B C15B 1.444(9)
N2B C11B 1.464(9)
C1B C5B 1.401(11)
C1B C2B 1.447(11)
C1B C11B 1.535(10)
C2B C3B 1.421(12)
C2B H2B 0.9300
C3B C4B 1.398(13)
C3B H3B 0.9300
C4B C5B 1.404(13)
C4B H4B 0.9300
C5B H5B 0.9300
C6B C10B 1.383(16)
C6B C7B 1.403(16)
C6B H6B 0.9300
C7B C8B 1.355(14)
C7B H7B 0.9300
C8B C9B 1.396(14)
C8B H8B 0.9300
C9B C10B 1.383(14)
C9B H9B 0.9300
C10B H10B 0.9300
C11B C14B 1.512(10)
C11B H11B 0.9800
C13B C14B 1.493(11)
C13B H13C 0.9700
C13B H13D 0.9700
C14B H14C 0.9700
C14B H14D 0.9700
C15B C20B 1.369(10)
C15B C16B 1.394(10)
C16B C17B 1.369(10)
C16B H16B 0.9300
C17B C18B 1.362(11)
C17B H17B 0.9300
C18B C19B 1.384(13)
C18B H18B 0.9300
C19B C20B 1.372(12)
C19B H19B 0.9300
C20B H20B 0.9300
C21B C26B 1.396(12)
C21B C22B 1.400(12)
C22B C23B 1.376(12)
C22B C27B 1.487(12)
C23B C24B 1.379(13)
C23B H23B 0.9300
C24B C25B 1.376(14)
C24B C28B 1.537(13)
C25B C26B 1.401(12)
C25B H25B 0.9300
C26B C29B 1.489(13)
C27B H27D 0.9600
C27B H27E 0.9600
C27B H27F 0.9600
C28B H28D 0.9600
C28B H28E 0.9600
C28B H28F 0.9600
C29B H29D 0.9600
C29B H29E 0.9600
C29B H29F 0.9600

loop_
_geom_torsion_atom_site_label_1
_geom_torsion_atom_site_label_2
_geom_torsion_atom_site_label_3
_geom_torsion_atom_site_label_4
_geom_torsion
C5 C1 C2 C3 0.8(9)
C11 C1 C2 C3 177.1(7)
Fe1 C1 C2 C3 -59.1(6)
C5 C1 C2 Fe1 60.0(5)
C11 C1 C2 Fe1 -123.8(7)
C1 C2 C3 C4 -1.3(10)
Fe1 C2 C3 C4 -60.4(6)
C1 C2 C3 Fe1 59.2(5)
C2 C3 C4 C5 1.2(10)
Fe1 C3 C4 C5 -58.7(6)
C2 C3 C4 Fe1 60.0(6)
C3 C4 C5 C1 -0.7(9)
Fe1 C4 C5 C1 -59.4(5)
C3 C4 C5 Fe1 58.6(6)
C2 C1 C5 C4 0.0(8)
C11 C1 C5 C4 -176.2(7)
Fe1 C1 C5 C4 59.6(6)
C2 C1 C5 Fe1 -59.6(5)
C11 C1 C5 Fe1 124.2(8)
C10 C6 C7 C8 0.1(10)
Fe1 C6 C7 C8 61.2(7)
C10 C6 C7 Fe1 -61.1(6)
C6 C7 C8 C9 -1.0(11)
Fe1 C7 C8 C9 59.6(7)
C6 C7 C8 Fe1 -60.6(6)
C7 C8 C9 C10 1.4(11)
Fe1 C8 C9 C10 60.4(7)
C7 C8 C9 Fe1 -58.9(7)
C8 C9 C10 C6 -1.4(11)
Fe1 C9 C10 C6 59.2(7)
C8 C9 C10 Fe1 -60.6(7)
C7 C6 C10 C9 0.8(11)
Fe1 C6 C10 C9 -59.4(7)
C7 C6 C10 Fe1 60.1(6)
C5 C1 C11 N2 -5.5(10)
C2 C1 C11 N2 179.2(7)
Fe1 C1 C11 N2 88.0(7)
C5 C1 C11 C14 117.8(8)
C2 C1 C11 C14 -57.5(9)
Fe1 C1 C11 C14 -148.7(6)
C12 N2 C11 C1 95.8(8)
C15 N2 C11 C1 -86.1(8)
C12 N2 C11 C14 -30.0(10)
C15 N2 C11 C14 148.1(7)
C21 N1 C12 O1 -9.8(12)
C13 N1 C12 O1 -179.5(8)
C21 N1 C12 N2 171.5(7)
C13 N1 C12 N2 1.8(11)
C15 N2 C12 O1 3.5(11)
C11 N2 C12 O1 -178.4(7)
C15 N2 C12 N1 -177.9(6)
C11 N2 C12 N1 0.2(11)
C12 N1 C13 C14 26.8(11)
C21 N1 C13 C14 -143.0(7)
N1 C13 C14 C11 -55.5(9)
C1 C11 C14 C13 -68.6(8)
N2 C11 C14 C13 56.8(9)
C12 N2 C15 C16 -55.1(9)
C11 N2 C15 C16 126.7(7)
C12 N2 C15 C20 124.6(8)
C11 N2 C15 C20 -53.6(9)
C20 C15 C16 C17 0.3(11)
N2 C15 C16 C17 180.0(7)
C15 C16 C17 C18 2.5(13)
C16 C17 C18 C19 -1.5(14)
C17 C18 C19 C20 -2.4(15)
C18 C19 C20 C15 5.2(14)
C16 C15 C20 C19 -4.1(12)
N2 C15 C20 C19 176.3(7)
C12 N1 C21 C26 -74.6(9)
C13 N1 C21 C26 95.8(9)
C12 N1 C21 C22 106.9(9)
C13 N1 C21 C22 -82.7(9)
C26 C21 C22 C23 -0.9(12)
N1 C21 C22 C23 177.5(7)
C26 C21 C22 C27 178.0(8)
N1 C21 C22 C27 -3.6(12)
C21 C22 C23 C24 0.6(13)
C27 C22 C23 C24 -178.3(9)
C22 C23 C24 C25 -0.6(13)
C22 C23 C24 C28 178.5(9)
C23 C24 C25 C26 0.8(13)
C28 C24 C25 C26 -178.3(8)
C22 C21 C26 C25 1.2(12)
N1 C21 C26 C25 -177.3(7)
C22 C21 C26 C29 -177.8(8)
N1 C21 C26 C29 3.8(12)
C24 C25 C26 C21 -1.1(12)
C24 C25 C26 C29 177.9(8)
C5B C1B C2B C3B 1.5(9)
C11B C1B C2B C3B 176.1(7)
Fe2 C1B C2B C3B -58.5(6)
C5B C1B C2B Fe2 60.0(5)
C11B C1B C2B Fe2 -125.4(7)
C1B C2B C3B C4B -1.8(9)
Fe2 C2B C3B C4B -60.0(6)
C1B C2B C3B Fe2 58.2(5)
C2B C3B C4B C5B 1.4(10)
Fe2 C3B C4B C5B -58.9(6)
C2B C3B C4B Fe2 60.3(6)
C2B C1B C5B C4B -0.7(9)
C11B C1B C5B C4B -175.3(7)
Fe2 C1B C5B C4B 60.0(6)
C2B C1B C5B Fe2 -60.7(5)
C11B C1B C5B Fe2 124.6(7)
C3B C4B C5B C1B -0.4(10)
Fe2 C4B C5B C1B -59.8(6)
C3B C4B C5B Fe2 59.4(6)
C10B C6B C7B C8B -0.8(11)
Fe2 C6B C7B C8B 61.0(7)
C10B C6B C7B Fe2 -61.8(7)
C6B C7B C8B C9B 0.0(11)
Fe2 C7B C8B C9B 59.2(6)
C6B C7B C8B Fe2 -59.2(7)
C7B C8B C9B C10B 0.9(11)
Fe2 C8B C9B C10B 59.9(7)
C7B C8B C9B Fe2 -59.0(6)
C8B C9B C10B C6B -1.3(11)
Fe2 C9B C10B C6B 58.7(7)
C8B C9B C10B Fe2 -60.0(6)
C7B C6B C10B C9B 1.3(11)
Fe2 C6B C10B C9B -59.7(7)
C7B C6B C10B Fe2 61.0(7)
C12B N2B C11B C14B 25.9(10)
C15B N2B C11B C14B -150.1(6)
C12B N2B C11B C1B -96.2(8)
C15B N2B C11B C1B 87.7(7)
C5B C1B C11B N2B -179.5(7)
C2B C1B C11B N2B 6.9(10)
Fe2 C1B C11B N2B -87.1(7)
C5B C1B C11B C14B 58.5(9)
C2B C1B C11B C14B -115.2(8)
Fe2 C1B C11B C14B 150.9(5)
C21B N1B C12B O1B 9.4(12)
C13B N1B C12B O1B 179.8(8)
C21B N1B C12B N2B -170.8(7)
C13B N1B C12B N2B -0.5(12)
C15B N2B C12B O1B -3.1(12)
C11B N2B C12B O1B -179.1(7)
C15B N2B C12B N1B 177.2(7)
C11B N2B C12B N1B 1.1(11)
C12B N1B C13B C14B -27.3(11)
C21B N1B C13B C14B 143.2(7)
N1B C13B C14B C11B 53.1(9)
N2B C11B C14B C13B -53.0(9)
C1B C11B C14B C13B 69.8(8)
C12B N2B C15B C20B -126.7(8)
C11B N2B C15B C20B 49.5(9)
C12B N2B C15B C16B 55.7(10)
C11B N2B C15B C16B -128.0(7)
C20B C15B C16B C17B 0.9(11)
N2B C15B C16B C17B 178.5(7)
C15B C16B C17B C18B -0.8(12)
C16B C17B C18B C19B 0.6(13)
C17B C18B C19B C20B -0.4(13)
C16B C15B C20B C19B -0.7(12)
N2B C15B C20B C19B -178.3(7)
C18B C19B C20B C15B 0.5(13)
C12B N1B C21B C26B 75.4(10)
C13B N1B C21B C26B -95.7(9)
C12B N1B C21B C22B -107.2(9)
C13B N1B C21B C22B 81.7(9)
C26B C21B C22B C23B -0.3(12)
N1B C21B C22B C23B -177.7(7)
C26B C21B C22B C27B -177.4(8)
N1B C21B C22B C27B 5.2(12)
C21B C22B C23B C24B 0.5(13)
C27B C22B C23B C24B 177.7(9)
C22B C23B C24B C25B -0.8(13)
C22B C23B C24B C28B -175.9(8)
C23B C24B C25B C26B 0.9(13)
C28B C24B C25B C26B 176.1(8)
C22B C21B C26B C25B 0.4(12)
N1B C21B C26B C25B 177.8(7)
C22B C21B C26B C29B 179.5(8)
N1B C21B C26B C29B -3.1(12)
C24B C25B C26B C21B -0.7(12)
C24B C25B C26B C29B -179.8(8)
